data_7040843
loop_
_publ_author_name
'Zhang, Meng-Juan'
'Li, Hong-Xi'
'Li, Hai-Yan'
'Lang, Jian-Ping'

_publ_section_title
;
 Copper(i) 5-phenylpyrimidine-2-thiolate complexes showing unique optical
 properties and high visible light-directed catalytic performance.
;
_journal_issue 44
_journal_name_full 'Dalton transactions (Cambridge, England : 2003)'
_journal_page_first 17759
_journal_page_last 17769
_journal_paper_doi 10.1039/c6dt03721f
_journal_volume 45
_journal_year 2016
_chemical_formula_moiety 'C40 H28 Cu12 I8 N8 S4'
_chemical_formula_sum 'C40 H28 Cu12 I8 N8 S4'
_chemical_formula_weight 2526.62
_chemical_name_systematic
; 
 ? 
;
_space_group_IT_number 12
_symmetry_cell_setting monoclinic
_symmetry_space_group_name_Hall '-C 2y'
_symmetry_space_group_name_H-M 'C 1 2/m 1'
_atom_sites_solution_hydrogens geom
_atom_sites_solution_primary direct
_atom_sites_solution_secondary difmap
_audit_creation_method SHELXL-97
_audit_update_record
;
2016-04-18 deposited with the CCDC.
2016-10-10 downloaded from the CCDC.
;
_cell_angle_alpha 90.00
_cell_angle_beta 107.004(8)
_cell_angle_gamma 90.00
_cell_formula_units_Z 1
_cell_length_a 12.5100(9)
_cell_length_b 9.4515(6)
_cell_length_c 12.0472(9)
_cell_measurement_reflns_used 1206
_cell_measurement_temperature 223(2)
_cell_measurement_theta_max 29.7400
_cell_measurement_theta_min 2.9560
_cell_volume 1362.17(18)
_computing_cell_refinement
;
CrysAlisPro, Agilent Technologies,
Version 1.171.35.21 (release 20-01-2012 CrysAlis171 .NET)
(compiled Jan 23 2012,18:06:46)
;
_computing_data_collection
;
CrysAlisPro, Agilent Technologies,
Version 1.171.35.21 (release 20-01-2012 CrysAlis171 .NET)
(compiled Jan 23 2012,18:06:46)
;
_computing_data_reduction
;
CrysAlisPro, Agilent Technologies,
Version 1.171.35.21 (release 20-01-2012 CrysAlis171 .NET)
(compiled Jan 23 2012,18:06:46)
;
_computing_structure_refinement 'SHELXL-97 (Sheldrick, 1997)'
_computing_structure_solution 'SHELXS-97 (Sheldrick, 1990)'
_diffrn_ambient_temperature 223(2)
_diffrn_measured_fraction_theta_full 0.998
_diffrn_measured_fraction_theta_max 0.998
_diffrn_measurement_device_type 'Xcalibur, Atlas, Gemini'
_diffrn_measurement_method '\w scans'
_diffrn_radiation_monochromator graphite
_diffrn_radiation_source 'fine-focus sealed tube'
_diffrn_radiation_type MoK\a
_diffrn_radiation_wavelength 0.71073
_diffrn_reflns_av_R_equivalents 0.0473
_diffrn_reflns_av_sigmaI/netI 0.0679
_diffrn_reflns_limit_h_max 15
_diffrn_reflns_limit_h_min -15
_diffrn_reflns_limit_k_max 11
_diffrn_reflns_limit_k_min -8
_diffrn_reflns_limit_l_max 14
_diffrn_reflns_limit_l_min -13
_diffrn_reflns_number 3305
_diffrn_reflns_theta_full 25.49
_diffrn_reflns_theta_max 25.49
_diffrn_reflns_theta_min 2.98
_exptl_absorpt_coefficient_mu 9.306
_exptl_absorpt_correction_T_max 0.3007
_exptl_absorpt_correction_T_min 0.2576
_exptl_absorpt_correction_type multi-scan
_exptl_absorpt_process_details 'Jacobson, R. (1998) Private communication'
_exptl_crystal_colour orange
_exptl_crystal_density_diffrn 3.080
_exptl_crystal_density_method 'not measured'
_exptl_crystal_description block
_exptl_crystal_F_000 1160
_exptl_crystal_size_max 0.20
_exptl_crystal_size_mid 0.20
_exptl_crystal_size_min 0.17
_refine_diff_density_max 0.959
_refine_diff_density_min -1.170
_refine_diff_density_rms 0.216
_refine_ls_extinction_coef 0.00331(18)
_refine_ls_extinction_expression Fc^*^=kFc[1+0.001xFc^2^\l^3^/sin(2\q)]^-1/4^
_refine_ls_extinction_method SHELXL
_refine_ls_goodness_of_fit_ref 0.996
_refine_ls_hydrogen_treatment constr
_refine_ls_matrix_type full
_refine_ls_number_parameters 94
_refine_ls_number_reflns 1357
_refine_ls_number_restraints 0
_refine_ls_restrained_S_all 0.996
_refine_ls_R_factor_all 0.0524
_refine_ls_R_factor_gt 0.0371
_refine_ls_shift/su_max 0.000
_refine_ls_shift/su_mean 0.000
_refine_ls_structure_factor_coef Fsqd
_refine_ls_weighting_details 'calc w=1/[\s^2^(Fo^2^)+(0.0251P)^2^+0.0000P] where P=(Fo^2^+2Fc^2^)/3'
_refine_ls_weighting_scheme calc
_refine_ls_wR_factor_gt 0.0703
_refine_ls_wR_factor_ref 0.0772
_reflns_number_gt 1073
_reflns_number_total 1357
_reflns_threshold_expression >2sigma(I)
_cod_data_source_file c6dt03721f2.cif
_cod_data_source_block t
_cod_depositor_comments 'Adding full bibliography for 7040840--7040845.cif.'
_cod_original_cell_volume 1362.16(17)
_cod_original_sg_symbol_H-M 'C 2/m'
_cod_database_code 7040843

loop_
_symmetry_equiv_pos_as_xyz
'x, y, z'
'-x, y, -z'
'x+1/2, y+1/2, z'
'-x+1/2, y+1/2, -z'
'-x, -y, -z'
'x, -y, z'
'-x+1/2, -y+1/2, -z'
'x+1/2, -y+1/2, z'

loop_
_atom_site_label
_atom_site_type_symbol
_atom_site_fract_x
_atom_site_fract_y
_atom_site_fract_z
_atom_site_U_iso_or_equiv
_atom_site_adp_type
_atom_site_occupancy
_atom_site_symmetry_multiplicity
_atom_site_calc_flag
_atom_site_refinement_flags
I1 I 0.0000 0.23488(7) 0.5000 0.0226(2) Uani 1 2 d S
Cu1 Cu 0.18404(8) 0.19553(11) 0.39735(9) 0.0327(3) Uani 1 1 d .
Cu2 Cu 0.03457(11) 0.0000 0.40537(12) 0.0338(4) Uani 1 2 d S
S1 S 0.22878(18) 0.5000 0.5209(2) 0.0175(6) Uani 1 2 d S
N1 N 0.1868(4) 0.3747(6) 0.3151(5) 0.0172(13) Uani 1 1 d .
C1 C 0.2006(6) 0.5000 0.3710(8) 0.014(2) Uani 1 2 d S
C2 C 0.1683(5) 0.3756(7) 0.2000(6) 0.0195(16) Uani 1 1 d .
H2A H 0.1605 0.2886 0.1606 0.023 Uiso 1 1 calc R
C3 C 0.1599(7) 0.5000 0.1358(8) 0.016(2) Uani 1 2 d S
C4 C 0.1412(7) 0.5000 0.0080(9) 0.019(2) Uani 1 2 d S
C5 C 0.1301(6) 0.6257(8) -0.0543(6) 0.0247(17) Uani 1 1 d .
H5A H 0.1352 0.7123 -0.0146 0.030 Uiso 1 1 calc R
C6 C 0.1116(6) 0.6266(9) -0.1732(6) 0.0287(18) Uani 1 1 d .
H6A H 0.1050 0.7126 -0.2138 0.034 Uiso 1 1 calc R
C7 C 0.1030(8) 0.5000 -0.2311(10) 0.029(3) Uani 1 2 d S
H7 H 0.0911 0.5000 -0.3119 0.035 Uiso 1 2 calc SR
I2 I 0.04791(6) 0.0000 0.19821(6) 0.0311(3) Uani 1 2 d S

loop_
_atom_site_aniso_label
_atom_site_aniso_U_11
_atom_site_aniso_U_22
_atom_site_aniso_U_33
_atom_site_aniso_U_23
_atom_site_aniso_U_13
_atom_site_aniso_U_12
I1 0.0281(4) 0.0161(4) 0.0276(5) 0.000 0.0143(3) 0.000
Cu1 0.0538(6) 0.0160(6) 0.0269(6) 0.0069(4) 0.0094(5) 0.0020(5)
Cu2 0.0503(8) 0.0242(8) 0.0335(9) 0.000 0.0224(6) 0.000
S1 0.0246(11) 0.0149(14) 0.0128(13) 0.000 0.0051(10) 0.000
N1 0.020(3) 0.015(3) 0.013(3) -0.002(3) 0.000(2) 0.002(3)
C1 0.008(4) 0.012(5) 0.022(6) 0.000 0.004(4) 0.000
C2 0.029(4) 0.008(4) 0.020(4) -0.005(3) 0.005(3) 0.002(3)
C3 0.021(4) 0.010(5) 0.016(6) 0.000 0.002(4) 0.000
C4 0.017(4) 0.017(6) 0.020(6) 0.000 -0.002(4) 0.000
C5 0.040(4) 0.017(4) 0.016(4) -0.004(3) 0.006(3) -0.002(3)
C6 0.043(4) 0.029(5) 0.012(4) 0.006(4) 0.007(3) -0.004(4)
C7 0.034(5) 0.032(7) 0.020(6) 0.000 0.008(5) 0.000
I2 0.0485(4) 0.0248(5) 0.0190(4) 0.000 0.0085(3) 0.000

loop_
_atom_type_symbol
_atom_type_description
_atom_type_scat_dispersion_real
_atom_type_scat_dispersion_imag
_atom_type_scat_source
C C 0.0033 0.0016 'International Tables Vol C Tables 4.2.6.8 and 6.1.1.4'
H H 0.0000 0.0000 'International Tables Vol C Tables 4.2.6.8 and 6.1.1.4'
N N 0.0061 0.0033 'International Tables Vol C Tables 4.2.6.8 and 6.1.1.4'
Cu Cu 0.3201 1.2651 'International Tables Vol C Tables 4.2.6.8 and 6.1.1.4'
I I -0.4742 1.8119 'International Tables Vol C Tables 4.2.6.8 and 6.1.1.4'
S S 0.1246 0.1234 'International Tables Vol C Tables 4.2.6.8 and 6.1.1.4'

loop_
_geom_angle_atom_site_label_1
_geom_angle_atom_site_label_2
_geom_angle_atom_site_label_3
_geom_angle
_geom_angle_site_symmetry_1
_geom_angle_site_symmetry_3
Cu2 I1 Cu2 61.94(5) . 5_556
Cu2 I1 Cu1 109.21(4) . 2_556
Cu2 I1 Cu1 56.89(3) 5_556 2_556
Cu2 I1 Cu1 56.89(3) . .
Cu2 I1 Cu1 109.21(4) 5_556 .
Cu1 I1 Cu1 165.45(5) 2_556 .
N1 Cu1 S1 149.26(16) . 7_556
N1 Cu1 Cu2 137.31(15) . .
S1 Cu1 Cu2 70.39(6) 7_556 .
N1 Cu1 Cu1 92.09(16) . 7_556
S1 Cu1 Cu1 79.91(7) 7_556 7_556
Cu2 Cu1 Cu1 118.29(6) . 7_556
N1 Cu1 I1 103.57(16) . .
S1 Cu1 I1 105.19(7) 7_556 .
Cu2 Cu1 I1 54.90(3) . .
Cu1 Cu1 I1 84.94(5) 7_556 .
I2 Cu2 I1 119.88(3) . .
I2 Cu2 I1 119.88(3) . 5_556
I1 Cu2 I1 118.06(5) . 5_556
I2 Cu2 Cu1 73.47(4) . .
I1 Cu2 Cu1 68.21(3) . .
I1 Cu2 Cu1 145.51(6) 5_556 .
I2 Cu2 Cu1 73.47(4) . 6
I1 Cu2 Cu1 145.51(6) . 6
I1 Cu2 Cu1 68.21(3) 5_556 6
Cu1 Cu2 Cu1 88.40(6) . 6
I2 Cu2 Cu2 165.51(9) . 5_556
I1 Cu2 Cu2 59.03(3) . 5_556
I1 Cu2 Cu2 59.03(3) 5_556 5_556
Cu1 Cu2 Cu2 116.11(6) . 5_556
Cu1 Cu2 Cu2 116.11(6) 6 5_556
C1 S1 Cu1 112.62(13) . 4_556
C1 S1 Cu1 112.62(13) . 7_556
Cu1 S1 Cu1 112.40(11) 4_556 7_556
C2 N1 C1 118.0(6) . .
C2 N1 Cu1 120.3(5) . .
C1 N1 Cu1 121.5(5) . .
N1 C1 N1 122.9(8) . 6_565
N1 C1 S1 118.5(4) . .
N1 C1 S1 118.5(4) 6_565 .
N1 C2 C3 122.9(7) . .
N1 C2 H2A 118.6 . .
C3 C2 H2A 118.6 . .
C2 C3 C2 115.0(9) 6_565 .
C2 C3 C4 122.5(4) 6_565 .
C2 C3 C4 122.5(4) . .
C5 C4 C5 117.4(9) 6_565 .
C5 C4 C3 121.3(5) 6_565 .
C5 C4 C3 121.3(5) . .
C6 C5 C4 121.6(7) . .
C6 C5 H5A 119.2 . .
C4 C5 H5A 119.2 . .
C7 C6 C5 119.0(8) . .
C7 C6 H6A 120.5 . .
C5 C6 H6A 120.5 . .
C6 C7 C6 121.2(10) . 6_565
C6 C7 H7 119.4 . .
C6 C7 H7 119.4 6_565 .

loop_
_geom_bond_atom_site_label_1
_geom_bond_atom_site_label_2
_geom_bond_distance
_geom_bond_site_symmetry_2
I1 Cu2 2.5891(9) .
I1 Cu2 2.5891(9) 5_556
I1 Cu1 2.9383(10) 2_556
I1 Cu1 2.9383(10) .
Cu1 N1 1.968(6) .
Cu1 S1 2.2239(16) 7_556
Cu1 Cu2 2.6508(14) .
Cu1 Cu1 2.741(2) 7_556
Cu2 I2 2.5496(16) .
Cu2 I1 2.5891(9) 5_556
Cu2 Cu1 2.6508(14) 6
Cu2 Cu2 2.665(3) 5_556
S1 C1 1.737(10) .
S1 Cu1 2.2239(16) 4_556
S1 Cu1 2.2239(16) 7_556
N1 C2 1.337(8) .
N1 C1 1.348(7) .
C1 N1 1.348(7) 6_565
C2 C3 1.394(8) .
C2 H2A 0.9400 .
C3 C2 1.394(8) 6_565
C3 C4 1.488(13) .
C4 C5 1.391(9) 6_565
C4 C5 1.391(9) .
C5 C6 1.382(9) .
C5 H5A 0.9400 .
C6 C7 1.374(9) .
C6 H6A 0.9400 .
C7 C6 1.374(9) 6_565
C7 H7 0.9400 .

loop_
_geom_torsion_atom_site_label_1
_geom_torsion_atom_site_label_2
_geom_torsion_atom_site_label_3
_geom_torsion_atom_site_label_4
_geom_torsion
_geom_torsion_site_symmetry_1
_geom_torsion_site_symmetry_4
Cu2 I1 Cu1 N1 138.99(16) . .
Cu2 I1 Cu1 N1 173.71(16) 5_556 .
Cu1 I1 Cu1 N1 157.42(16) 2_556 .
Cu2 I1 Cu1 S1 -51.98(7) . 7_556
Cu2 I1 Cu1 S1 -17.26(7) 5_556 7_556
Cu1 I1 Cu1 S1 -33.55(6) 2_556 7_556
Cu2 I1 Cu1 Cu2 34.72(7) 5_556 .
Cu1 I1 Cu1 Cu2 18.43(4) 2_556 .
Cu2 I1 Cu1 Cu1 -130.08(6) . 7_556
Cu2 I1 Cu1 Cu1 -95.36(5) 5_556 7_556
Cu1 I1 Cu1 Cu1 -111.65(4) 2_556 7_556
Cu2 I1 Cu2 I2 163.22(10) 5_556 .
Cu1 I1 Cu2 I2 130.50(5) 2_556 .
Cu1 I1 Cu2 I2 -54.33(5) . .
Cu2 I1 Cu2 I1 0.0 5_556 5_556
Cu1 I1 Cu2 I1 -32.73(6) 2_556 5_556
Cu1 I1 Cu2 I1 142.45(7) . 5_556
Cu2 I1 Cu2 Cu1 -142.45(7) 5_556 .
Cu1 I1 Cu2 Cu1 -175.176(18) 2_556 .
Cu2 I1 Cu2 Cu1 -91.89(11) 5_556 6
Cu1 I1 Cu2 Cu1 -124.61(8) 2_556 6
Cu1 I1 Cu2 Cu1 50.56(8) . 6
Cu1 I1 Cu2 Cu2 -32.73(6) 2_556 5_556
Cu1 I1 Cu2 Cu2 142.45(7) . 5_556
N1 Cu1 Cu2 I2 62.5(3) . .
S1 Cu1 Cu2 I2 -101.10(7) 7_556 .
Cu1 Cu1 Cu2 I2 -167.33(7) 7_556 .
I1 Cu1 Cu2 I2 132.72(4) . .
N1 Cu1 Cu2 I1 -70.2(3) . .
S1 Cu1 Cu2 I1 126.19(7) 7_556 .
Cu1 Cu1 Cu2 I1 59.95(6) 7_556 .
N1 Cu1 Cu2 I1 -178.4(2) . 5_556
S1 Cu1 Cu2 I1 17.97(11) 7_556 5_556
Cu1 Cu1 Cu2 I1 -48.27(12) 7_556 5_556
I1 Cu1 Cu2 I1 -108.22(10) . 5_556
N1 Cu1 Cu2 Cu1 135.7(2) . 6
S1 Cu1 Cu2 Cu1 -27.87(8) 7_556 6
Cu1 Cu1 Cu2 Cu1 -94.11(7) 7_556 6
I1 Cu1 Cu2 Cu1 -154.06(5) . 6
N1 Cu1 Cu2 Cu2 -105.8(3) . 5_556
S1 Cu1 Cu2 Cu2 90.60(9) 7_556 5_556
Cu1 Cu1 Cu2 Cu2 24.36(10) 7_556 5_556
I1 Cu1 Cu2 Cu2 -35.59(5) . 5_556
S1 Cu1 N1 C2 82.8(5) 7_556 .
Cu2 Cu1 N1 C2 -65.9(5) . .
Cu1 Cu1 N1 C2 156.5(4) 7_556 .
I1 Cu1 N1 C2 -118.2(4) . .
S1 Cu1 N1 C1 -101.3(6) 7_556 .
Cu2 Cu1 N1 C1 110.0(5) . .
Cu1 Cu1 N1 C1 -27.6(5) 7_556 .
I1 Cu1 N1 C1 57.7(5) . .
C2 N1 C1 N1 5.9(11) . 6_565
Cu1 N1 C1 N1 -170.1(4) . 6_565
C2 N1 C1 S1 -178.2(5) . .
Cu1 N1 C1 S1 5.8(8) . .
Cu1 S1 C1 N1 156.1(5) 4_556 .
Cu1 S1 C1 N1 27.7(7) 7_556 .
Cu1 S1 C1 N1 -27.7(7) 4_556 6_565
Cu1 S1 C1 N1 -156.1(5) 7_556 6_565
C1 N1 C2 C3 -1.6(9) . .
Cu1 N1 C2 C3 174.5(6) . .
N1 C2 C3 C2 -2.3(12) . 6_565
N1 C2 C3 C4 178.9(6) . .
C2 C3 C4 C5 -178.1(7) 6_565 6_565
C2 C3 C4 C5 0.5(12) . 6_565
C2 C3 C4 C5 -0.5(12) 6_565 .
C2 C3 C4 C5 178.1(7) . .
C5 C4 C5 C6 -1.7(13) 6_565 .
C3 C4 C5 C6 -179.4(7) . .
C4 C5 C6 C7 0.6(11) . .
C5 C6 C7 C6 0.5(14) . 6_565
